data_7710705
loop_
_publ_author_name
'Xing, Tian'
'Frese, Josef W. A.'
'Derbyshire, Max'
'Glenister, Mollie A.'
'Elsegood, Mark R. J.'
'Redshaw, Carl'

_publ_section_title
;
 Trinuclear zinc calix[4]arenes: synthesis, structure, and ring opening
 polymerization studies.
;
_journal_name_full 'Dalton transactions (Cambridge, England : 2003)'
_journal_paper_doi 10.1039/d2dt01496c
_journal_year 2022
_chemical_formula_moiety 'C54 H76 O4, C2 H3 N'
_chemical_formula_sum 'C56 H79 N O4'
_chemical_formula_weight 830.20
_space_group_crystal_system monoclinic
_space_group_IT_number 14
_space_group_name_Hall '-P 2yn'
_space_group_name_H-M_alt 'P 1 21/n 1'
_atom_sites_solution_hydrogens mixed
_atom_sites_solution_primary iterative
_audit_creation_method SHELXL-2018/3
_audit_update_record
;
2022-01-07 deposited with the CCDC.	2022-07-11 downloaded from the CCDC.
;
_cell_angle_alpha 90
_cell_angle_beta 110.1060(13)
_cell_angle_gamma 90
_cell_formula_units_Z 4
_cell_length_a 19.6259(2)
_cell_length_b 11.52628(9)
_cell_length_c 23.5831(3)
_cell_measurement_reflns_used 21476
_cell_measurement_temperature 100(2)
_cell_measurement_theta_max 70.05
_cell_measurement_theta_min 3.58
_cell_volume 5009.71(10)
_computing_cell_refinement 'CrysAlisPro 1.171.41.105a (Rigaku OD, 2021)'
_computing_data_collection 'CrysAlisPro 1.171.41.105a (Rigaku OD, 2021)'
_computing_data_reduction 'CrysAlisPro 1.171.41.105a (Rigaku OD, 2021)'
_computing_molecular_graphics 'Bruker SHELXTL'
_computing_publication_material 'Bruker SHELXTL'
_computing_structure_refinement 'SHELXL-2018/3 (Sheldrick, 2018)'
_computing_structure_solution 'SHELXT-2018/2 (Sheldrick, 2015)'
_diffrn_ambient_temperature 100(2)
_diffrn_detector_area_resol_mean 10
_diffrn_measured_fraction_theta_full 0.998
_diffrn_measured_fraction_theta_max 0.998
_diffrn_measurement_device 'four-circle diffractometer'
_diffrn_measurement_device_type
; 
Rigaku 007HF equipped with Varimax confocal mirrors and an AFC11 goniometer 
 and HyPix 6000 detector 
;
_diffrn_measurement_method 'profile data from \w-scans'
_diffrn_radiation_collimation 0.3
_diffrn_radiation_type CuK\a
_diffrn_radiation_wavelength 1.54178
_diffrn_reflns_av_R_equivalents 0.0278
_diffrn_reflns_av_unetI/netI 0.0256
_diffrn_reflns_Laue_measured_fraction_full 0.998
_diffrn_reflns_Laue_measured_fraction_max 0.998
_diffrn_reflns_limit_h_max 23
_diffrn_reflns_limit_h_min -23
_diffrn_reflns_limit_k_max 13
_diffrn_reflns_limit_k_min -13
_diffrn_reflns_limit_l_max 28
_diffrn_reflns_limit_l_min -28
_diffrn_reflns_number 46943
_diffrn_reflns_point_group_measured_fraction_full 0.998
_diffrn_reflns_point_group_measured_fraction_max 0.998
_diffrn_reflns_theta_full 67.679
_diffrn_reflns_theta_max 68.246
_diffrn_reflns_theta_min 2.538
_diffrn_source 'Rotating anode'
_exptl_absorpt_coefficient_mu 0.517
_exptl_absorpt_correction_T_max 1.000
_exptl_absorpt_correction_T_min 0.819
_exptl_absorpt_correction_type multi-scan
_exptl_absorpt_process_details
; 
CrysAlisPro 1.171.41.105a (Rigaku Oxford Diffraction, 2021) 
Empirical absorption correction using spherical harmonics, 
implemented in SCALE3 ABSPACK scaling algorithm. 
;
_exptl_crystal_colour colourless
_exptl_crystal_density_diffrn 1.101
_exptl_crystal_density_method 'not measured'
_exptl_crystal_description block
_exptl_crystal_F_000 1816
_exptl_crystal_recrystallization_method 'Re-crystallisation from solvent: acetonitrile'
_exptl_crystal_size_max 0.240
_exptl_crystal_size_mid 0.100
_exptl_crystal_size_min 0.080
_refine_diff_density_max 0.431
_refine_diff_density_min -0.252
_refine_diff_density_rms 0.041
_refine_ls_extinction_method none
_refine_ls_goodness_of_fit_ref 1.019
_refine_ls_hydrogen_treatment mixed
_refine_ls_matrix_type full
_refine_ls_number_parameters 571
_refine_ls_number_reflns 9146
_refine_ls_number_restraints 0
_refine_ls_restrained_S_all 1.019
_refine_ls_R_factor_all 0.0583
_refine_ls_R_factor_gt 0.0521
_refine_ls_shift/su_max 0.003
_refine_ls_shift/su_mean 0.000
_refine_ls_structure_factor_coef Fsqd
_refine_ls_weighting_details 'w=1/[\s^2^(Fo^2^)+(0.0725P)^2^+2.7409P] where P=(Fo^2^+2Fc^2^)/3'
_refine_ls_weighting_scheme calc
_refine_ls_wR_factor_gt 0.1425
_refine_ls_wR_factor_ref 0.1471
_reflns_Friedel_coverage 0.000
_reflns_number_gt 7991
_reflns_number_total 9146
_reflns_threshold_expression 'I > 2\s(I)'
_cod_data_source_file d2dt01496c2.cif
_cod_data_source_block LigandMonoclinicdotMeCN
_cod_original_cell_volume 5009.70(10)
_cod_original_sg_symbol_H-M 'P 21/n'
_cod_database_code 7710705
_shelx_shelxl_version_number 2018/3
_shelx_space_group_comment
; 
The symmetry employed for this shelxl refinement is uniquely defined 
by the following loop, which should always be used as a source of 
symmetry information in preference to the above space-group names. 
They are only intended as comments. 
;
_shelx_estimated_absorpt_t_min 0.886
_shelx_estimated_absorpt_t_max 0.960

loop_
_space_group_symop_operation_xyz
'x, y, z'
'-x+1/2, y+1/2, -z+1/2'
'-x, -y, -z'
'x-1/2, -y-1/2, z-1/2'

loop_
_atom_site_label
_atom_site_type_symbol
_atom_site_fract_x
_atom_site_fract_y
_atom_site_fract_z
_atom_site_U_iso_or_equiv
_atom_site_adp_type
_atom_site_occupancy
_atom_site_site_symmetry_order
_atom_site_calc_flag
_atom_site_refinement_flags_posn
_atom_site_refinement_flags_adp
_atom_site_refinement_flags_occupancy
_atom_site_disorder_assembly
_atom_site_disorder_group
O1 O 0.62034(6) 0.69989(10) 0.69180(5) 0.0339(3) Uani 1 1 d . . . . .
O2 O 0.64898(7) 0.43820(11) 0.72719(6) 0.0387(3) Uani 1 1 d . . . . .
H2 H 0.6218(13) 0.402(2) 0.6918(11) 0.058 Uiso 1 1 d . U . . .
O3 O 0.56236(6) 0.34431(10) 0.62173(5) 0.0346(3) Uani 1 1 d . . . . .
O4 O 0.52202(6) 0.60846(11) 0.59041(6) 0.0386(3) Uani 1 1 d . . . . .
H4 H 0.5558(13) 0.645(2) 0.6232(11) 0.058 Uiso 1 1 d . U . . .
C1 C 0.58432(9) 0.73427(15) 0.73045(8) 0.0323(4) Uani 1 1 d . . . . .
C2 C 0.52145(9) 0.80164(15) 0.70679(8) 0.0338(4) Uani 1 1 d . . . . .
C3 C 0.48560(9) 0.83596(15) 0.74550(8) 0.0353(4) Uani 1 1 d . . . . .
H3 H 0.443551 0.883109 0.730036 0.042 Uiso 1 1 calc R U . . .
C4 C 0.50891(9) 0.80392(15) 0.80623(8) 0.0346(4) Uani 1 1 d . . . . .
C5 C 0.56979(9) 0.73244(15) 0.82690(8) 0.0343(4) Uani 1 1 d . . . . .
H5 H 0.585960 0.707662 0.867809 0.041 Uiso 1 1 calc R U . . .
C6 C 0.60792(9) 0.69584(14) 0.78998(8) 0.0328(4) Uani 1 1 d . . . . .
C7 C 0.47086(10) 0.84953(16) 0.84873(8) 0.0398(4) Uani 1 1 d . . . . .
C8 C 0.38965(12) 0.8636(3) 0.81634(11) 0.0667(7) Uani 1 1 d . . . . .
H8A H 0.381030 0.921711 0.784310 0.100 Uiso 1 1 calc R U . . .
H8B H 0.366814 0.888879 0.845235 0.100 Uiso 1 1 calc R U . . .
H8C H 0.368784 0.789167 0.798603 0.100 Uiso 1 1 calc R U . . .
C9 C 0.50243(19) 0.9685(3) 0.87077(17) 0.0946(11) Uani 1 1 d . . . . .
H9A H 0.493435 1.020716 0.836155 0.142 Uiso 1 1 calc R U . . .
H9B H 0.554810 0.961551 0.892030 0.142 Uiso 1 1 calc R U . . .
H9C H 0.479370 0.999953 0.898321 0.142 Uiso 1 1 calc R U . . .
C10 C 0.48095(16) 0.7691(3) 0.90167(12) 0.0753(8) Uani 1 1 d . . . . .
H10A H 0.463426 0.691432 0.886753 0.113 Uiso 1 1 calc R U . . .
H10B H 0.453416 0.798667 0.926278 0.113 Uiso 1 1 calc R U . . .
H10C H 0.532546 0.765100 0.926294 0.113 Uiso 1 1 calc R U . . .
C11 C 0.67109(9) 0.61154(15) 0.81500(8) 0.0350(4) Uani 1 1 d . . . . .
H11A H 0.699139 0.607786 0.787270 0.042 Uiso 1 1 calc R U . . .
H11B H 0.703849 0.639601 0.854683 0.042 Uiso 1 1 calc R U . . .
C12 C 0.62930(8) 0.40912(15) 0.77564(7) 0.0327(4) Uani 1 1 d . . . . .
C13 C 0.64326(9) 0.49103(15) 0.82211(8) 0.0329(4) Uani 1 1 d . . . . .
C14 C 0.62678(9) 0.46294(15) 0.87340(8) 0.0347(4) Uani 1 1 d . . . . .
H14 H 0.637822 0.517526 0.905484 0.042 Uiso 1 1 calc R U . . .
C15 C 0.59471(9) 0.35788(15) 0.87955(8) 0.0347(4) Uani 1 1 d . . . . .
C16 C 0.58126(9) 0.27907(15) 0.83189(8) 0.0336(4) Uani 1 1 d . . . . .
H16 H 0.559436 0.206781 0.834771 0.040 Uiso 1 1 calc R U . . .
C17 C 0.59840(8) 0.30174(14) 0.78044(7) 0.0319(4) Uani 1 1 d . . . . .
C18 C 0.57467(10) 0.32682(16) 0.93489(8) 0.0384(4) Uani 1 1 d . . . . .
C19 C 0.59264(12) 0.42530(17) 0.98178(9) 0.0468(5) Uani 1 1 d . . . . .
H19A H 0.644795 0.441682 0.995398 0.070 Uiso 1 1 calc R U . . .
H19B H 0.579029 0.401777 1.016370 0.070 Uiso 1 1 calc R U . . .
H19C H 0.565555 0.495172 0.963420 0.070 Uiso 1 1 calc R U . . .
C20 C 0.61694(11) 0.21796(16) 0.96475(8) 0.0429(4) Uani 1 1 d . . . . .
H20A H 0.603747 0.153195 0.936100 0.064 Uiso 1 1 calc R U . . .
H20B H 0.604934 0.198211 1.000626 0.064 Uiso 1 1 calc R U . . .
H20C H 0.669130 0.232971 0.976572 0.064 Uiso 1 1 calc R U . . .
C21 C 0.49302(11) 0.30254(19) 0.91544(9) 0.0486(5) Uani 1 1 d . . . . .
H21A H 0.465995 0.372205 0.896700 0.073 Uiso 1 1 calc R U . . .
H21B H 0.480486 0.281343 0.950890 0.073 Uiso 1 1 calc R U . . .
H21C H 0.480405 0.238545 0.886312 0.073 Uiso 1 1 calc R U . . .
C22 C 0.58070(9) 0.21315(15) 0.72969(8) 0.0333(4) Uani 1 1 d . . . . .
H22A H 0.580412 0.134418 0.746390 0.040 Uiso 1 1 calc R U . . .
H22B H 0.618594 0.215326 0.710800 0.040 Uiso 1 1 calc R U . . .
C23 C 0.49965(9) 0.30662(15) 0.63138(7) 0.0319(4) Uani 1 1 d . . . . .
C24 C 0.50712(9) 0.23826(15) 0.68219(7) 0.0318(4) Uani 1 1 d . . . . .
C25 C 0.44479(9) 0.20016(15) 0.69177(8) 0.0339(4) Uani 1 1 d . . . . .
H25 H 0.449617 0.152592 0.725834 0.041 Uiso 1 1 calc R U . . .
C26 C 0.37519(9) 0.22939(15) 0.65305(8) 0.0335(4) Uani 1 1 d . . . . .
C27 C 0.37067(9) 0.30150(15) 0.60452(8) 0.0337(4) Uani 1 1 d . . . . .
H27 H 0.323975 0.323697 0.577992 0.040 Uiso 1 1 calc R U . . .
C28 C 0.43138(9) 0.34261(15) 0.59303(7) 0.0326(4) Uani 1 1 d . . . . .
C29 C 0.30827(9) 0.18366(16) 0.66529(8) 0.0380(4) Uani 1 1 d . . . . .
C30 C 0.23792(11) 0.2238(2) 0.61798(11) 0.0562(6) Uani 1 1 d . . . . .
H30A H 0.237282 0.200578 0.577820 0.084 Uiso 1 1 calc R U . . .
H30B H 0.234354 0.308450 0.619643 0.084 Uiso 1 1 calc R U . . .
H30C H 0.196740 0.188268 0.625928 0.084 Uiso 1 1 calc R U . . .
C31 C 0.30691(12) 0.05042(18) 0.66018(11) 0.0553(5) Uani 1 1 d . . . . .
H31A H 0.304058 0.028018 0.619340 0.083 Uiso 1 1 calc R U . . .
H31B H 0.264553 0.020092 0.668344 0.083 Uiso 1 1 calc R U . . .
H31C H 0.351261 0.018365 0.689605 0.083 Uiso 1 1 calc R U . . .
C32 C 0.31043(13) 0.2190(3) 0.72759(11) 0.0658(7) Uani 1 1 d . . . . .
H32A H 0.309135 0.303831 0.730025 0.099 Uiso 1 1 calc R U . . .
H32B H 0.355151 0.189948 0.757803 0.099 Uiso 1 1 calc R U . . .
H32C H 0.268402 0.186238 0.735352 0.099 Uiso 1 1 calc R U . . .
C33 C 0.42161(9) 0.43005(15) 0.54237(7) 0.0344(4) Uani 1 1 d . . . . .
H33A H 0.467580 0.437815 0.534144 0.041 Uiso 1 1 calc R U . . .
H33B H 0.383741 0.402181 0.505066 0.041 Uiso 1 1 calc R U . . .
C34 C 0.45198(9) 0.63141(15) 0.58693(7) 0.0335(4) Uani 1 1 d . . . . .
C35 C 0.39975(9) 0.54722(15) 0.56002(7) 0.0334(4) Uani 1 1 d . . . . .
C36 C 0.32749(9) 0.56937(15) 0.55350(7) 0.0346(4) Uani 1 1 d . . . . .
H36 H 0.291833 0.512963 0.534030 0.042 Uiso 1 1 calc R U . . .
C37 C 0.30565(9) 0.67043(16) 0.57431(8) 0.0354(4) Uani 1 1 d . . . . .
C38 C 0.35973(9) 0.75230(16) 0.60140(8) 0.0358(4) Uani 1 1 d . . . . .
H38 H 0.346397 0.822256 0.616162 0.043 Uiso 1 1 calc R U . . .
C39 C 0.43228(9) 0.73566(15) 0.60765(8) 0.0340(4) Uani 1 1 d . . . . .
C40 C 0.22686(9) 0.69364(16) 0.56951(8) 0.0392(4) Uani 1 1 d . . . . .
C41 C 0.17705(11) 0.58935(18) 0.54234(10) 0.0499(5) Uani 1 1 d . . . . .
H41A H 0.127542 0.606938 0.540678 0.075 Uiso 1 1 calc R U . . .
H41B H 0.194889 0.520713 0.567619 0.075 Uiso 1 1 calc R U . . .
H41C H 0.177068 0.574158 0.501458 0.075 Uiso 1 1 calc R U . . .
C42 C 0.19759(11) 0.79743(18) 0.52826(10) 0.0513(5) Uani 1 1 d . . . . .
H42A H 0.199000 0.780563 0.487950 0.077 Uiso 1 1 calc R U . . .
H42B H 0.227534 0.865751 0.544838 0.077 Uiso 1 1 calc R U . . .
H42C H 0.147417 0.812704 0.525473 0.077 Uiso 1 1 calc R U . . .
C43 C 0.22362(12) 0.7164(2) 0.63207(10) 0.0560(5) Uani 1 1 d . . . . .
H43A H 0.173087 0.728717 0.629052 0.084 Uiso 1 1 calc R U . . .
H43B H 0.252247 0.785572 0.649305 0.084 Uiso 1 1 calc R U . . .
H43C H 0.243434 0.649419 0.658149 0.084 Uiso 1 1 calc R U . . .
C44 C 0.48845(9) 0.82719(15) 0.63949(8) 0.0356(4) Uani 1 1 d . . . . .
H44A H 0.527281 0.828529 0.621601 0.043 Uiso 1 1 calc R U . . .
H44B H 0.465176 0.904590 0.633487 0.043 Uiso 1 1 calc R U . . .
C45 C 0.67834(9) 0.77689(16) 0.69040(8) 0.0375(4) Uani 1 1 d . . . . .
H45A H 0.716948 0.780018 0.730588 0.045 Uiso 1 1 calc R U . . .
H45B H 0.659446 0.856333 0.678945 0.045 Uiso 1 1 calc R U . . .
C46 C 0.70786(9) 0.72802(16) 0.64407(8) 0.0383(4) Uani 1 1 d . . . . .
H46A H 0.745774 0.780784 0.640116 0.046 Uiso 1 1 calc R U . . .
H46B H 0.668287 0.724631 0.604410 0.046 Uiso 1 1 calc R U . . .
C47 C 0.73997(10) 0.60739(17) 0.66053(8) 0.0398(4) Uani 1 1 d . . . . .
H47A H 0.784775 0.613776 0.696297 0.048 Uiso 1 1 calc R U . . .
H47B H 0.705126 0.559232 0.672175 0.048 Uiso 1 1 calc R U . . .
C48 C 0.75776(14) 0.5465(2) 0.61168(10) 0.0607(6) Uani 1 1 d . . . . .
H48A H 0.793589 0.593280 0.600583 0.073 Uiso 1 1 calc R U . . .
H48B H 0.713286 0.540852 0.575572 0.073 Uiso 1 1 calc R U . . .
C49 C 0.78809(15) 0.4263(2) 0.62935(12) 0.0669(7) Uani 1 1 d . . . . .
H49A H 0.754380 0.380978 0.643007 0.100 Uiso 1 1 calc R U . . .
H49B H 0.835039 0.431752 0.662107 0.100 Uiso 1 1 calc R U . . .
H49C H 0.794532 0.388047 0.594425 0.100 Uiso 1 1 calc R U . . .
C50 C 0.57775(10) 0.28590(16) 0.57297(8) 0.0385(4) Uani 1 1 d . . . . .
H50A H 0.612931 0.332743 0.561066 0.046 Uiso 1 1 calc R U . . .
H50B H 0.532502 0.280450 0.537557 0.046 Uiso 1 1 calc R U . . .
C51 C 0.60825(11) 0.16565(17) 0.59026(8) 0.0417(4) Uani 1 1 d . . . . .
H51A H 0.573399 0.118829 0.602584 0.050 Uiso 1 1 calc R U . . .
H51B H 0.653941 0.170933 0.625250 0.050 Uiso 1 1 calc R U . . .
C52 C 0.62308(12) 0.10534(18) 0.53829(9) 0.0488(5) Uani 1 1 d . . . . .
H52A H 0.577814 0.104013 0.502748 0.059 Uiso 1 1 calc R U . . .
H52B H 0.659502 0.150783 0.527294 0.059 Uiso 1 1 calc R U . . .
C53 C 0.65038(12) -0.01728(18) 0.55301(10) 0.0496(5) Uani 1 1 d . . . . .
H53A H 0.613084 -0.063513 0.562407 0.060 Uiso 1 1 calc R U . . .
H53B H 0.694521 -0.016255 0.589556 0.060 Uiso 1 1 calc R U . . .
C54 C 0.66796(17) -0.0757(2) 0.50230(12) 0.0698(7) Uani 1 1 d . . . . .
H54A H 0.624759 -0.075876 0.465717 0.105 Uiso 1 1 calc R U . . .
H54B H 0.683362 -0.155818 0.513801 0.105 Uiso 1 1 calc R U . . .
H54C H 0.707160 -0.033417 0.494530 0.105 Uiso 1 1 calc R U . . .
N1 N 0.36332(18) 0.5315(2) 0.80174(17) 0.1103(11) Uani 1 1 d . . . . .
C55 C 0.39513(13) 0.52541(19) 0.76938(12) 0.0583(6) Uani 1 1 d . . . . .
C56 C 0.43719(11) 0.51704(18) 0.73066(9) 0.0466(5) Uani 1 1 d . . . . .
H56A H 0.482255 0.561206 0.748075 0.070 Uiso 1 1 calc R U . . .
H56B H 0.409381 0.548695 0.690839 0.070 Uiso 1 1 calc R U . . .
H56C H 0.448770 0.435475 0.726504 0.070 Uiso 1 1 calc R U . . .

loop_
_atom_site_aniso_label
_atom_site_aniso_U_11
_atom_site_aniso_U_22
_atom_site_aniso_U_33
_atom_site_aniso_U_23
_atom_site_aniso_U_13
_atom_site_aniso_U_12
O1 0.0295(6) 0.0358(6) 0.0370(6) 0.0009(5) 0.0124(5) -0.0022(5)
O2 0.0382(7) 0.0432(7) 0.0340(6) 0.0007(5) 0.0115(5) -0.0059(5)
O3 0.0302(6) 0.0399(7) 0.0337(6) 0.0000(5) 0.0109(5) 0.0016(5)
O4 0.0294(6) 0.0459(7) 0.0391(7) -0.0027(6) 0.0103(5) 0.0021(5)
C1 0.0288(8) 0.0320(8) 0.0352(9) 0.0005(7) 0.0098(7) -0.0027(7)
C2 0.0317(8) 0.0317(9) 0.0364(9) 0.0038(7) 0.0094(7) -0.0012(7)
C3 0.0322(9) 0.0338(9) 0.0374(9) 0.0025(7) 0.0089(7) 0.0009(7)
C4 0.0330(9) 0.0316(9) 0.0388(9) -0.0006(7) 0.0117(7) -0.0050(7)
C5 0.0337(9) 0.0333(9) 0.0328(9) 0.0017(7) 0.0073(7) -0.0046(7)
C6 0.0283(8) 0.0311(8) 0.0357(9) 0.0021(7) 0.0068(7) -0.0036(7)
C7 0.0428(10) 0.0380(10) 0.0413(10) -0.0025(8) 0.0180(8) -0.0036(8)
C8 0.0520(13) 0.099(2) 0.0557(13) 0.0025(13) 0.0266(11) 0.0179(13)
C9 0.111(2) 0.0803(19) 0.128(3) -0.0627(19) 0.086(2) -0.0491(18)
C10 0.0877(18) 0.095(2) 0.0599(15) 0.0293(14) 0.0474(14) 0.0382(16)
C11 0.0285(8) 0.0359(9) 0.0356(9) 0.0018(7) 0.0046(7) -0.0007(7)
C12 0.0258(8) 0.0378(9) 0.0310(8) 0.0031(7) 0.0052(6) 0.0024(7)
C13 0.0256(8) 0.0338(9) 0.0343(9) 0.0022(7) 0.0038(7) 0.0011(6)
C14 0.0322(9) 0.0349(9) 0.0316(9) -0.0004(7) 0.0040(7) 0.0007(7)
C15 0.0320(8) 0.0358(9) 0.0322(9) 0.0025(7) 0.0059(7) 0.0006(7)
C16 0.0298(8) 0.0326(9) 0.0339(9) 0.0019(7) 0.0051(7) -0.0008(7)
C17 0.0255(8) 0.0334(9) 0.0318(8) 0.0015(7) 0.0035(6) 0.0026(6)
C18 0.0421(10) 0.0382(9) 0.0343(9) -0.0001(7) 0.0123(8) -0.0029(8)
C19 0.0616(12) 0.0416(10) 0.0397(10) -0.0018(8) 0.0207(9) -0.0037(9)
C20 0.0524(11) 0.0398(10) 0.0350(9) 0.0019(8) 0.0133(8) -0.0029(8)
C21 0.0450(11) 0.0568(12) 0.0471(11) 0.0004(9) 0.0199(9) -0.0034(9)
C22 0.0299(8) 0.0338(9) 0.0323(9) 0.0015(7) 0.0056(7) 0.0024(7)
C23 0.0287(8) 0.0347(9) 0.0306(8) -0.0024(7) 0.0080(7) 0.0013(7)
C24 0.0297(8) 0.0330(8) 0.0293(8) -0.0010(7) 0.0059(7) 0.0029(7)
C25 0.0347(9) 0.0332(9) 0.0316(8) 0.0009(7) 0.0084(7) 0.0014(7)
C26 0.0304(8) 0.0337(9) 0.0339(9) -0.0013(7) 0.0079(7) 0.0016(7)
C27 0.0294(8) 0.0349(9) 0.0322(9) -0.0012(7) 0.0047(7) 0.0034(7)
C28 0.0317(8) 0.0336(9) 0.0294(8) -0.0024(7) 0.0066(7) 0.0023(7)
C29 0.0317(9) 0.0405(10) 0.0403(10) 0.0029(8) 0.0104(7) 0.0008(7)
C30 0.0333(10) 0.0685(14) 0.0647(14) 0.0173(11) 0.0143(10) 0.0008(9)
C31 0.0476(12) 0.0459(12) 0.0744(15) 0.0042(11) 0.0237(11) -0.0034(9)
C32 0.0528(13) 0.0963(19) 0.0553(13) -0.0210(13) 0.0276(11) -0.0200(13)
C33 0.0325(8) 0.0394(9) 0.0280(8) 0.0011(7) 0.0061(7) 0.0034(7)
C34 0.0307(8) 0.0399(9) 0.0294(8) 0.0068(7) 0.0098(7) 0.0052(7)
C35 0.0320(8) 0.0392(9) 0.0269(8) 0.0051(7) 0.0073(7) 0.0031(7)
C36 0.0313(8) 0.0381(9) 0.0307(8) 0.0055(7) 0.0057(7) 0.0025(7)
C37 0.0315(9) 0.0395(9) 0.0326(9) 0.0075(7) 0.0078(7) 0.0037(7)
C38 0.0367(9) 0.0365(9) 0.0331(9) 0.0065(7) 0.0105(7) 0.0080(7)
C39 0.0333(9) 0.0364(9) 0.0303(8) 0.0067(7) 0.0085(7) 0.0030(7)
C40 0.0309(9) 0.0418(10) 0.0432(10) 0.0047(8) 0.0105(7) 0.0055(7)
C41 0.0367(10) 0.0473(11) 0.0651(13) 0.0024(10) 0.0168(9) 0.0011(8)
C42 0.0350(10) 0.0485(12) 0.0645(13) 0.0106(10) 0.0095(9) 0.0070(8)
C43 0.0441(11) 0.0712(15) 0.0558(13) -0.0033(11) 0.0211(10) 0.0053(10)
C44 0.0357(9) 0.0338(9) 0.0359(9) 0.0057(7) 0.0103(7) 0.0029(7)
C45 0.0326(9) 0.0376(9) 0.0418(10) 0.0007(7) 0.0118(7) -0.0051(7)
C46 0.0316(9) 0.0415(10) 0.0405(10) 0.0024(8) 0.0108(7) -0.0036(7)
C47 0.0339(9) 0.0441(10) 0.0400(10) 0.0030(8) 0.0109(8) -0.0008(8)
C48 0.0771(16) 0.0617(14) 0.0472(12) 0.0102(10) 0.0265(11) 0.0262(12)
C49 0.0798(17) 0.0628(15) 0.0631(14) 0.0099(12) 0.0310(13) 0.0320(13)
C50 0.0371(9) 0.0449(10) 0.0356(9) -0.0003(8) 0.0153(7) 0.0050(8)
C51 0.0447(10) 0.0426(10) 0.0392(10) 0.0021(8) 0.0164(8) 0.0053(8)
C52 0.0590(12) 0.0459(11) 0.0468(11) 0.0014(9) 0.0250(10) 0.0075(9)
C53 0.0588(12) 0.0444(11) 0.0482(11) 0.0005(9) 0.0217(10) 0.0049(9)
C54 0.104(2) 0.0517(13) 0.0656(15) -0.0005(11) 0.0445(15) 0.0131(13)
N1 0.134(2) 0.0741(17) 0.172(3) -0.0217(18) 0.115(2) -0.0075(16)
C55 0.0580(13) 0.0418(11) 0.0852(17) -0.0078(11) 0.0377(13) 0.0002(10)
C56 0.0461(11) 0.0446(11) 0.0482(11) -0.0031(9) 0.0152(9) -0.0029(9)

loop_
_atom_type_symbol
_atom_type_description
_atom_type_scat_dispersion_real
_atom_type_scat_dispersion_imag
_atom_type_scat_source
C C 0.0181 0.0091 'International Tables Vol C Tables 4.2.6.8 and 6.1.1.4'
H H 0.0000 0.0000 'International Tables Vol C Tables 4.2.6.8 and 6.1.1.4'
N N 0.0311 0.0180 'International Tables Vol C Tables 4.2.6.8 and 6.1.1.4'
O O 0.0492 0.0322 'International Tables Vol C Tables 4.2.6.8 and 6.1.1.4'

loop_
_geom_angle_atom_site_label_1
_geom_angle_atom_site_label_2
_geom_angle_atom_site_label_3
_geom_angle
_geom_angle_site_symmetry_1
_geom_angle_site_symmetry_3
_geom_angle_publ_flag
C1 O1 C45 114.83(13) . . ?
C12 O2 H2 113.8(15) . . ?
C23 O3 C50 114.85(13) . . ?
C34 O4 H4 112.0(14) . . ?
O1 C1 C6 120.22(15) . . ?
O1 C1 C2 118.27(15) . . ?
C6 C1 C2 121.37(16) . . ?
C3 C2 C1 118.17(16) . . ?
C3 C2 C44 120.02(15) . . ?
C1 C2 C44 121.54(15) . . ?
C2 C3 C4 122.57(16) . . ?
C2 C3 H3 118.7 . . ?
C4 C3 H3 118.7 . . ?
C5 C4 C3 117.03(16) . . ?
C5 C4 C7 121.69(16) . . ?
C3 C4 C7 121.24(16) . . ?
C6 C5 C4 122.68(16) . . ?
C6 C5 H5 118.7 . . ?
C4 C5 H5 118.7 . . ?
C1 C6 C5 118.03(15) . . ?
C1 C6 C11 122.53(15) . . ?
C5 C6 C11 119.38(15) . . ?
C10 C7 C8 107.28(19) . . ?
C10 C7 C9 110.4(2) . . ?
C8 C7 C9 108.0(2) . . ?
C10 C7 C4 111.98(16) . . ?
C8 C7 C4 111.70(16) . . ?
C9 C7 C4 107.45(16) . . ?
C7 C8 H8A 109.5 . . ?
C7 C8 H8B 109.5 . . ?
H8A C8 H8B 109.5 . . ?
C7 C8 H8C 109.5 . . ?
H8A C8 H8C 109.5 . . ?
H8B C8 H8C 109.5 . . ?
C7 C9 H9A 109.5 . . ?
C7 C9 H9B 109.5 . . ?
H9A C9 H9B 109.5 . . ?
C7 C9 H9C 109.5 . . ?
H9A C9 H9C 109.5 . . ?
H9B C9 H9C 109.5 . . ?
C7 C10 H10A 109.5 . . ?
C7 C10 H10B 109.5 . . ?
H10A C10 H10B 109.5 . . ?
C7 C10 H10C 109.5 . . ?
H10A C10 H10C 109.5 . . ?
H10B C10 H10C 109.5 . . ?
C13 C11 C6 110.43(13) . . ?
C13 C11 H11A 109.6 . . ?
C6 C11 H11A 109.6 . . ?
C13 C11 H11B 109.6 . . ?
C6 C11 H11B 109.6 . . ?
H11A C11 H11B 108.1 . . ?
O2 C12 C17 122.61(15) . . ?
O2 C12 C13 116.94(15) . . ?
C17 C12 C13 120.43(16) . . ?
C14 C13 C12 118.77(16) . . ?
C14 C13 C11 120.45(15) . . ?
C12 C13 C11 120.65(15) . . ?
C13 C14 C15 122.65(16) . . ?
C13 C14 H14 118.7 . . ?
C15 C14 H14 118.7 . . ?
C14 C15 C16 116.60(16) . . ?
C14 C15 C18 123.32(16) . . ?
C16 C15 C18 120.07(15) . . ?
C17 C16 C15 122.95(16) . . ?
C17 C16 H16 118.5 . . ?
C15 C16 H16 118.5 . . ?
C16 C17 C12 118.56(16) . . ?
C16 C17 C22 120.16(15) . . ?
C12 C17 C22 121.23(15) . . ?
C15 C18 C21 109.65(15) . . ?
C15 C18 C20 109.01(15) . . ?
C21 C18 C20 109.42(16) . . ?
C15 C18 C19 112.20(15) . . ?
C21 C18 C19 107.91(16) . . ?
C20 C18 C19 108.61(15) . . ?
C18 C19 H19A 109.5 . . ?
C18 C19 H19B 109.5 . . ?
H19A C19 H19B 109.5 . . ?
C18 C19 H19C 109.5 . . ?
H19A C19 H19C 109.5 . . ?
H19B C19 H19C 109.5 . . ?
C18 C20 H20A 109.5 . . ?
C18 C20 H20B 109.5 . . ?
H20A C20 H20B 109.5 . . ?
C18 C20 H20C 109.5 . . ?
H20A C20 H20C 109.5 . . ?
H20B C20 H20C 109.5 . . ?
C18 C21 H21A 109.5 . . ?
C18 C21 H21B 109.5 . . ?
H21A C21 H21B 109.5 . . ?
C18 C21 H21C 109.5 . . ?
H21A C21 H21C 109.5 . . ?
H21B C21 H21C 109.5 . . ?
C17 C22 C24 110.76(13) . . ?
C17 C22 H22A 109.5 . . ?
C24 C22 H22A 109.5 . . ?
C17 C22 H22B 109.5 . . ?
C24 C22 H22B 109.5 . . ?
H22A C22 H22B 108.1 . . ?
O3 C23 C28 120.35(15) . . ?
O3 C23 C24 118.45(14) . . ?
C28 C23 C24 121.08(15) . . ?
C25 C24 C23 118.59(15) . . ?
C25 C24 C22 119.10(15) . . ?
C23 C24 C22 122.11(15) . . ?
C24 C25 C26 122.31(16) . . ?
C24 C25 H25 118.8 . . ?
C26 C25 H25 118.8 . . ?
C27 C26 C25 116.91(16) . . ?
C27 C26 C29 122.94(15) . . ?
C25 C26 C29 120.14(15) . . ?
C26 C27 C28 123.09(15) . . ?
C26 C27 H27 118.5 . . ?
C28 C27 H27 118.5 . . ?
C27 C28 C23 117.86(15) . . ?
C27 C28 C33 119.47(15) . . ?
C23 C28 C33 122.55(15) . . ?
C32 C29 C30 110.29(18) . . ?
C32 C29 C26 110.55(16) . . ?
C30 C29 C26 112.23(15) . . ?
C32 C29 C31 109.82(19) . . ?
C30 C29 C31 105.04(17) . . ?
C26 C29 C31 108.74(15) . . ?
C29 C30 H30A 109.5 . . ?
C29 C30 H30B 109.5 . . ?
H30A C30 H30B 109.5 . . ?
C29 C30 H30C 109.5 . . ?
H30A C30 H30C 109.5 . . ?
H30B C30 H30C 109.5 . . ?
C29 C31 H31A 109.5 . . ?
C29 C31 H31B 109.5 . . ?
H31A C31 H31B 109.5 . . ?
C29 C31 H31C 109.5 . . ?
H31A C31 H31C 109.5 . . ?
H31B C31 H31C 109.5 . . ?
C29 C32 H32A 109.5 . . ?
C29 C32 H32B 109.5 . . ?
H32A C32 H32B 109.5 . . ?
C29 C32 H32C 109.5 . . ?
H32A C32 H32C 109.5 . . ?
H32B C32 H32C 109.5 . . ?
C35 C33 C28 110.17(14) . . ?
C35 C33 H33A 109.6 . . ?
C28 C33 H33A 109.6 . . ?
C35 C33 H33B 109.6 . . ?
C28 C33 H33B 109.6 . . ?
H33A C33 H33B 108.1 . . ?
O4 C34 C35 117.17(15) . . ?
O4 C34 C39 122.33(16) . . ?
C35 C34 C39 120.48(15) . . ?
C34 C35 C36 118.84(16) . . ?
C34 C35 C33 120.71(15) . . ?
C36 C35 C33 120.30(16) . . ?
C37 C36 C35 122.68(17) . . ?
C37 C36 H36 118.7 . . ?
C35 C36 H36 118.7 . . ?
C36 C37 C38 116.70(16) . . ?
C36 C37 C40 123.10(16) . . ?
C38 C37 C40 120.20(16) . . ?
C39 C38 C37 122.86(17) . . ?
C39 C38 H38 118.6 . . ?
C37 C38 H38 118.6 . . ?
C38 C39 C34 118.41(16) . . ?
C38 C39 C44 119.78(16) . . ?
C34 C39 C44 121.73(15) . . ?
C43 C40 C42 110.59(17) . . ?
C43 C40 C37 109.60(15) . . ?
C42 C40 C37 109.45(15) . . ?
C43 C40 C41 107.77(17) . . ?
C42 C40 C41 107.48(16) . . ?
C37 C40 C41 111.92(15) . . ?
C40 C41 H41A 109.5 . . ?
C40 C41 H41B 109.5 . . ?
H41A C41 H41B 109.5 . . ?
C40 C41 H41C 109.5 . . ?
H41A C41 H41C 109.5 . . ?
H41B C41 H41C 109.5 . . ?
C40 C42 H42A 109.5 . . ?
C40 C42 H42B 109.5 . . ?
H42A C42 H42B 109.5 . . ?
C40 C42 H42C 109.5 . . ?
H42A C42 H42C 109.5 . . ?
H42B C42 H42C 109.5 . . ?
C40 C43 H43A 109.5 . . ?
C40 C43 H43B 109.5 . . ?
H43A C43 H43B 109.5 . . ?
C40 C43 H43C 109.5 . . ?
H43A C43 H43C 109.5 . . ?
H43B C43 H43C 109.5 . . ?
C2 C44 C39 110.86(14) . . ?
C2 C44 H44A 109.5 . . ?
C39 C44 H44A 109.5 . . ?
C2 C44 H44B 109.5 . . ?
C39 C44 H44B 109.5 . . ?
H44A C44 H44B 108.1 . . ?
O1 C45 C46 106.68(14) . . ?
O1 C45 H45A 110.4 . . ?
C46 C45 H45A 110.4 . . ?
O1 C45 H45B 110.4 . . ?
C46 C45 H45B 110.4 . . ?
H45A C45 H45B 108.6 . . ?
C45 C46 C47 112.62(15) . . ?
C45 C46 H46A 109.1 . . ?
C47 C46 H46A 109.1 . . ?
C45 C46 H46B 109.1 . . ?
C47 C46 H46B 109.1 . . ?
H46A C46 H46B 107.8 . . ?
C48 C47 C46 114.84(16) . . ?
C48 C47 H47A 108.6 . . ?
C46 C47 H47A 108.6 . . ?
C48 C47 H47B 108.6 . . ?
C46 C47 H47B 108.6 . . ?
H47A C47 H47B 107.5 . . ?
C47 C48 C49 113.20(18) . . ?
C47 C48 H48A 108.9 . . ?
C49 C48 H48A 108.9 . . ?
C47 C48 H48B 108.9 . . ?
C49 C48 H48B 108.9 . . ?
H48A C48 H48B 107.8 . . ?
C48 C49 H49A 109.5 . . ?
C48 C49 H49B 109.5 . . ?
H49A C49 H49B 109.5 . . ?
C48 C49 H49C 109.5 . . ?
H49A C49 H49C 109.5 . . ?
H49B C49 H49C 109.5 . . ?
O3 C50 C51 112.53(14) . . ?
O3 C50 H50A 109.1 . . ?
C51 C50 H50A 109.1 . . ?
O3 C50 H50B 109.1 . . ?
C51 C50 H50B 109.1 . . ?
H50A C50 H50B 107.8 . . ?
C50 C51 C52 111.70(15) . . ?
C50 C51 H51A 109.3 . . ?
C52 C51 H51A 109.3 . . ?
C50 C51 H51B 109.3 . . ?
C52 C51 H51B 109.3 . . ?
H51A C51 H51B 107.9 . . ?
C53 C52 C51 113.18(17) . . ?
C53 C52 H52A 108.9 . . ?
C51 C52 H52A 108.9 . . ?
C53 C52 H52B 108.9 . . ?
C51 C52 H52B 108.9 . . ?
H52A C52 H52B 107.8 . . ?
C52 C53 C54 113.26(18) . . ?
C52 C53 H53A 108.9 . . ?
C54 C53 H53A 108.9 . . ?
C52 C53 H53B 108.9 . . ?
C54 C53 H53B 108.9 . . ?
H53A C53 H53B 107.7 . . ?
C53 C54 H54A 109.5 . . ?
C53 C54 H54B 109.5 . . ?
H54A C54 H54B 109.5 . . ?
C53 C54 H54C 109.5 . . ?
H54A C54 H54C 109.5 . . ?
H54B C54 H54C 109.5 . . ?
N1 C55 C56 178.0(3) . . ?
C55 C56 H56A 109.5 . . ?
C55 C56 H56B 109.5 . . ?
H56A C56 H56B 109.5 . . ?
C55 C56 H56C 109.5 . . ?
H56A C56 H56C 109.5 . . ?
H56B C56 H56C 109.5 . . ?

loop_
_geom_bond_atom_site_label_1
_geom_bond_atom_site_label_2
_geom_bond_distance
_geom_bond_site_symmetry_2
_geom_bond_publ_flag
O1 C1 1.390(2) . ?
O1 C45 1.453(2) . ?
O2 C12 1.368(2) . ?
O2 H2 0.92(3) . ?
O3 C23 1.395(2) . ?
O3 C50 1.451(2) . ?
O4 C34 1.374(2) . ?
O4 H4 0.93(3) . ?
C1 C6 1.391(2) . ?
C1 C2 1.401(2) . ?
C2 C3 1.388(2) . ?
C2 C44 1.523(2) . ?
C3 C4 1.395(2) . ?
C3 H3 0.9500 . ?
C4 C5 1.394(2) . ?
C4 C7 1.534(2) . ?
C5 C6 1.394(2) . ?
C5 H5 0.9500 . ?
C6 C11 1.525(2) . ?
C7 C10 1.513(3) . ?
C7 C8 1.521(3) . ?
C7 C9 1.521(3) . ?
C8 H8A 0.9800 . ?
C8 H8B 0.9800 . ?
C8 H8C 0.9800 . ?
C9 H9A 0.9800 . ?
C9 H9B 0.9800 . ?
C9 H9C 0.9800 . ?
C10 H10A 0.9800 . ?
C10 H10B 0.9800 . ?
C10 H10C 0.9800 . ?
C11 C13 1.523(2) . ?
C11 H11A 0.9900 . ?
C11 H11B 0.9900 . ?
C12 C17 1.400(2) . ?
C12 C13 1.401(2) . ?
C13 C14 1.393(2) . ?
C14 C15 1.395(2) . ?
C14 H14 0.9500 . ?
C15 C16 1.398(2) . ?
C15 C18 1.530(2) . ?
C16 C17 1.391(2) . ?
C16 H16 0.9500 . ?
C17 C22 1.520(2) . ?
C18 C21 1.533(3) . ?
C18 C20 1.535(3) . ?
C18 C19 1.539(3) . ?
C19 H19A 0.9800 . ?
C19 H19B 0.9800 . ?
C19 H19C 0.9800 . ?
C20 H20A 0.9800 . ?
C20 H20B 0.9800 . ?
C20 H20C 0.9800 . ?
C21 H21A 0.9800 . ?
C21 H21B 0.9800 . ?
C21 H21C 0.9800 . ?
C22 C24 1.521(2) . ?
C22 H22A 0.9900 . ?
C22 H22B 0.9900 . ?
C23 C28 1.397(2) . ?
C23 C24 1.399(2) . ?
C24 C25 1.389(2) . ?
C25 C26 1.398(2) . ?
C25 H25 0.9500 . ?
C26 C27 1.392(2) . ?
C26 C29 1.532(2) . ?
C27 C28 1.393(2) . ?
C27 H27 0.9500 . ?
C28 C33 1.524(2) . ?
C29 C32 1.511(3) . ?
C29 C30 1.519(3) . ?
C29 C31 1.540(3) . ?
C30 H30A 0.9800 . ?
C30 H30B 0.9800 . ?
C30 H30C 0.9800 . ?
C31 H31A 0.9800 . ?
C31 H31B 0.9800 . ?
C31 H31C 0.9800 . ?
C32 H32A 0.9800 . ?
C32 H32B 0.9800 . ?
C32 H32C 0.9800 . ?
C33 C35 1.518(2) . ?
C33 H33A 0.9900 . ?
C33 H33B 0.9900 . ?
C34 C35 1.396(2) . ?
C34 C39 1.401(2) . ?
C35 C36 1.396(2) . ?
C36 C37 1.388(3) . ?
C36 H36 0.9500 . ?
C37 C38 1.400(3) . ?
C37 C40 1.535(2) . ?
C38 C39 1.393(2) . ?
C38 H38 0.9500 . ?
C39 C44 1.524(2) . ?
C40 C43 1.521(3) . ?
C40 C42 1.524(3) . ?
C40 C41 1.543(3) . ?
C41 H41A 0.9800 . ?
C41 H41B 0.9800 . ?
C41 H41C 0.9800 . ?
C42 H42A 0.9800 . ?
C42 H42B 0.9800 . ?
C42 H42C 0.9800 . ?
C43 H43A 0.9800 . ?
C43 H43B 0.9800 . ?
C43 H43C 0.9800 . ?
C44 H44A 0.9900 . ?
C44 H44B 0.9900 . ?
C45 C46 1.510(3) . ?
C45 H45A 0.9900 . ?
C45 H45B 0.9900 . ?
C46 C47 1.521(3) . ?
C46 H46A 0.9900 . ?
C46 H46B 0.9900 . ?
C47 C48 1.490(3) . ?
C47 H47A 0.9900 . ?
C47 H47B 0.9900 . ?
C48 C49 1.509(3) . ?
C48 H48A 0.9900 . ?
C48 H48B 0.9900 . ?
C49 H49A 0.9800 . ?
C49 H49B 0.9800 . ?
C49 H49C 0.9800 . ?
C50 C51 1.509(3) . ?
C50 H50A 0.9900 . ?
C50 H50B 0.9900 . ?
C51 C52 1.522(3) . ?
C51 H51A 0.9900 . ?
C51 H51B 0.9900 . ?
C52 C53 1.509(3) . ?
C52 H52A 0.9900 . ?
C52 H52B 0.9900 . ?
C53 C54 1.512(3) . ?
C53 H53A 0.9900 . ?
C53 H53B 0.9900 . ?
C54 H54A 0.9800 . ?
C54 H54B 0.9800 . ?
C54 H54C 0.9800 . ?
N1 C55 1.142(3) . ?
C55 C56 1.429(3) . ?
C56 H56A 0.9800 . ?
C56 H56B 0.9800 . ?
C56 H56C 0.9800 . ?

loop_
_geom_hbond_atom_site_label_D
_geom_hbond_atom_site_label_H
_geom_hbond_atom_site_label_A
_geom_hbond_distance_DH
_geom_hbond_distance_HA
_geom_hbond_distance_DA
_geom_hbond_angle_DHA
_geom_hbond_site_symmetry_A
_geom_hbond_publ_flag
O2 H2 O3 0.92(3) 1.79(3) 2.7092(17) 174(2) . yes
O4 H4 O1 0.93(3) 1.79(3) 2.7163(17) 173(2) . yes
C47 H47B O2 0.99 2.41 3.375(2) 163.6 . yes

loop_
_geom_torsion_atom_site_label_1
_geom_torsion_atom_site_label_2
_geom_torsion_atom_site_label_3
_geom_torsion_atom_site_label_4
_geom_torsion
_geom_torsion_site_symmetry_1
_geom_torsion_site_symmetry_2
_geom_torsion_site_symmetry_3
_geom_torsion_site_symmetry_4
_geom_torsion_publ_flag
C45 O1 C1 C6 -91.05(18) . . . . ?
C45 O1 C1 C2 93.09(18) . . . . ?
O1 C1 C2 C3 -179.94(15) . . . . ?
C6 C1 C2 C3 4.2(3) . . . . ?
O1 C1 C2 C44 6.0(2) . . . . ?
C6 C1 C2 C44 -169.77(16) . . . . ?
C1 C2 C3 C4 -1.4(3) . . . . ?
C44 C2 C3 C4 172.71(16) . . . . ?
C2 C3 C4 C5 -1.5(3) . . . . ?
C2 C3 C4 C7 176.14(16) . . . . ?
C3 C4 C5 C6 1.7(3) . . . . ?
C7 C4 C5 C6 -175.91(16) . . . . ?
O1 C1 C6 C5 -179.77(14) . . . . ?
C2 C1 C6 C5 -4.0(2) . . . . ?
O1 C1 C6 C11 -2.7(2) . . . . ?
C2 C1 C6 C11 173.03(15) . . . . ?
C4 C5 C6 C1 1.0(3) . . . . ?
C4 C5 C6 C11 -176.17(15) . . . . ?
C5 C4 C7 C10 -27.4(3) . . . . ?
C3 C4 C7 C10 155.1(2) . . . . ?
C5 C4 C7 C8 -147.73(19) . . . . ?
C3 C4 C7 C8 34.8(2) . . . . ?
C5 C4 C7 C9 94.0(2) . . . . ?
C3 C4 C7 C9 -83.5(3) . . . . ?
C1 C6 C11 C13 -105.14(18) . . . . ?
C5 C6 C11 C13 71.9(2) . . . . ?
O2 C12 C13 C14 -177.40(14) . . . . ?
C17 C12 C13 C14 0.9(2) . . . . ?
O2 C12 C13 C11 6.7(2) . . . . ?
C17 C12 C13 C11 -174.99(14) . . . . ?
C6 C11 C13 C14 -83.36(19) . . . . ?
C6 C11 C13 C12 92.45(18) . . . . ?
C12 C13 C14 C15 -2.1(2) . . . . ?
C11 C13 C14 C15 173.75(15) . . . . ?
C13 C14 C15 C16 1.7(2) . . . . ?
C13 C14 C15 C18 -178.54(16) . . . . ?
C14 C15 C16 C17 0.0(2) . . . . ?
C18 C15 C16 C17 -179.76(15) . . . . ?
C15 C16 C17 C12 -1.2(2) . . . . ?
C15 C16 C17 C22 -178.62(15) . . . . ?
O2 C12 C17 C16 178.90(15) . . . . ?
C13 C12 C17 C16 0.7(2) . . . . ?
O2 C12 C17 C22 -3.7(2) . . . . ?
C13 C12 C17 C22 178.10(14) . . . . ?
C14 C15 C18 C21 120.97(18) . . . . ?
C16 C15 C18 C21 -59.2(2) . . . . ?
C14 C15 C18 C20 -119.27(18) . . . . ?
C16 C15 C18 C20 60.5(2) . . . . ?
C14 C15 C18 C19 1.1(2) . . . . ?
C16 C15 C18 C19 -179.14(16) . . . . ?
C16 C17 C22 C24 93.35(18) . . . . ?
C12 C17 C22 C24 -84.00(19) . . . . ?
C50 O3 C23 C28 -77.24(19) . . . . ?
C50 O3 C23 C24 106.62(17) . . . . ?
O3 C23 C24 C25 -179.72(15) . . . . ?
C28 C23 C24 C25 4.2(2) . . . . ?
O3 C23 C24 C22 5.6(2) . . . . ?
C28 C23 C24 C22 -170.54(15) . . . . ?
C17 C22 C24 C25 -82.09(19) . . . . ?
C17 C22 C24 C23 92.60(19) . . . . ?
C23 C24 C25 C26 -1.1(3) . . . . ?
C22 C24 C25 C26 173.78(16) . . . . ?
C24 C25 C26 C27 -1.5(3) . . . . ?
C24 C25 C26 C29 179.19(16) . . . . ?
C25 C26 C27 C28 1.1(3) . . . . ?
C29 C26 C27 C28 -179.57(16) . . . . ?
C26 C27 C28 C23 1.8(3) . . . . ?
C26 C27 C28 C33 -174.35(16) . . . . ?
O3 C23 C28 C27 179.47(15) . . . . ?
C24 C23 C28 C27 -4.5(2) . . . . ?
O3 C23 C28 C33 -4.5(2) . . . . ?
C24 C23 C28 C33 171.53(15) . . . . ?
C27 C26 C29 C32 -122.3(2) . . . . ?
C25 C26 C29 C32 57.0(2) . . . . ?
C27 C26 C29 C30 1.3(3) . . . . ?
C25 C26 C29 C30 -179.39(18) . . . . ?
C27 C26 C29 C31 117.08(19) . . . . ?
C25 C26 C29 C31 -63.6(2) . . . . ?
C27 C28 C33 C35 71.3(2) . . . . ?
C23 C28 C33 C35 -104.62(18) . . . . ?
O4 C34 C35 C36 -177.51(14) . . . . ?
C39 C34 C35 C36 0.8(2) . . . . ?
O4 C34 C35 C33 7.0(2) . . . . ?
C39 C34 C35 C33 -174.71(15) . . . . ?
C28 C33 C35 C34 93.73(18) . . . . ?
C28 C33 C35 C36 -81.68(19) . . . . ?
C34 C35 C36 C37 -2.0(2) . . . . ?
C33 C35 C36 C37 173.54(15) . . . . ?
C35 C36 C37 C38 1.5(2) . . . . ?
C35 C36 C37 C40 -177.63(16) . . . . ?
C36 C37 C38 C39 0.1(2) . . . . ?
C40 C37 C38 C39 179.30(16) . . . . ?
C37 C38 C39 C34 -1.3(3) . . . . ?
C37 C38 C39 C44 -178.05(15) . . . . ?
O4 C34 C39 C38 178.95(15) . . . . ?
C35 C34 C39 C38 0.8(2) . . . . ?
O4 C34 C39 C44 -4.3(2) . . . . ?
C35 C34 C39 C44 177.50(15) . . . . ?
C36 C37 C40 C43 122.61(19) . . . . ?
C38 C37 C40 C43 -56.5(2) . . . . ?
C36 C37 C40 C42 -115.95(19) . . . . ?
C38 C37 C40 C42 65.0(2) . . . . ?
C36 C37 C40 C41 3.1(2) . . . . ?
C38 C37 C40 C41 -176.00(16) . . . . ?
C3 C2 C44 C39 -82.8(2) . . . . ?
C1 C2 C44 C39 91.09(19) . . . . ?
C38 C39 C44 C2 90.93(19) . . . . ?
C34 C39 C44 C2 -85.8(2) . . . . ?
C1 O1 C45 C46 -177.35(14) . . . . ?
O1 C45 C46 C47 -61.97(18) . . . . ?
C45 C46 C47 C48 169.55(18) . . . . ?
C46 C47 C48 C49 -178.9(2) . . . . ?
C23 O3 C50 C51 -76.13(18) . . . . ?
O3 C50 C51 C52 179.25(16) . . . . ?
C50 C51 C52 C53 -177.33(17) . . . . ?
C51 C52 C53 C54 -177.7(2) . . . . ?
